data_7155547
loop_
_publ_author_name
'Xiao, Yongsheng'
'Zhang, Bo'
'Zhang, Mei'
'Guo, Zhi Kai'
'Deng, Xin Zhao'
'Shi, Jing'
'Li, Wei'
'Jiao, Rui Hua'
'Tan, R.-X.'
'Ge, Hui Ming'

_publ_section_title
;
 Rifamorpholines A-E, Potential Antibiotics from a Locust-Associated
 Actinobacteria Amycolatopsis sp. Hca4
;
_journal_name_full 'Org. Biomol. Chem.'
_journal_paper_doi 10.1039/C7OB00614D
_journal_year 2017
_chemical_absolute_configuration rmad
_chemical_formula_moiety 'C35 H43 N O12, 2(H2 O)'
_chemical_formula_sum 'C35 H47 N O14'
_chemical_formula_weight 705.73
_space_group_crystal_system monoclinic
_space_group_IT_number 4
_space_group_name_Hall 'P 2yb'
_space_group_name_H-M_alt 'P 1 21 1'
_symmetry_space_group_name_Hall 'P 2yb'
_symmetry_space_group_name_H-M 'P 1 21 1'
_atom_sites_solution_hydrogens mixed
_atom_sites_solution_primary dual
_audit_creation_date 2016-11-21
_audit_creation_method
;
Olex2 1.2
(compiled 2016.09.09 svn.r3337 for OlexSys, GUI svn.r5227)
;
_audit_update_record
;
2017-02-05 deposited with the CCDC.
2017-04-03 downloaded from the CCDC.
;
_cell_angle_alpha 90
_cell_angle_beta 93.499(5)
_cell_angle_gamma 90
_cell_formula_units_Z 4
_cell_length_a 8.9022(5)
_cell_length_b 14.9494(8)
_cell_length_c 27.9430(16)
_cell_measurement_reflns_used 2049
_cell_measurement_temperature 130
_cell_measurement_theta_max 58.778
_cell_measurement_theta_min 3.169
_cell_volume 3711.8(4)
_computing_cell_refinement 'SAINT v7.68A (Bruker, 2009)'
_computing_data_reduction 'SAINT v7.68A (Bruker, 2009)'
_computing_molecular_graphics 'Olex2 (Dolomanov et al., 2009)'
_computing_publication_material 'Olex2 (Dolomanov et al., 2009)'
_computing_structure_refinement 'ShelXL (Sheldrick, 2015)'
_computing_structure_solution 'ShelXT (Sheldrick, 2015)'
_diffrn_ambient_temperature 130
_diffrn_measured_fraction_theta_full 0.974
_diffrn_measured_fraction_theta_max 0.974
_diffrn_measurement_device_type 'Bruker APEX-II CCD'
_diffrn_measurement_method '\f and \w scans'
_diffrn_radiation_monochromator graphite
_diffrn_radiation_type CuK\a
_diffrn_radiation_wavelength 1.54178
_diffrn_reflns_av_R_equivalents 0.1443
_diffrn_reflns_av_unetI/netI 0.1267
_diffrn_reflns_Laue_measured_fraction_full 0.974
_diffrn_reflns_Laue_measured_fraction_max 0.974
_diffrn_reflns_limit_h_max 10
_diffrn_reflns_limit_h_min -10
_diffrn_reflns_limit_k_max 13
_diffrn_reflns_limit_k_min -16
_diffrn_reflns_limit_l_max 32
_diffrn_reflns_limit_l_min -33
_diffrn_reflns_number 29879
_diffrn_reflns_point_group_measured_fraction_full 0.788
_diffrn_reflns_point_group_measured_fraction_max 0.788
_diffrn_reflns_theta_full 66.409
_diffrn_reflns_theta_max 66.409
_diffrn_reflns_theta_min 1.584
_diffrn_standards_number 0
_exptl_absorpt_coefficient_mu 0.820
_exptl_absorpt_correction_T_max 0.7528
_exptl_absorpt_correction_T_min 0.6038
_exptl_absorpt_correction_type multi-scan
_exptl_absorpt_process_details
;
SADABS-2008/1 (Bruker,2008) was used for absorption correction.
wR2(int) was 0.1474 before and 0.0805 after correction.
The Ratio of minimum to maximum transmission is 0.8021.
The \l/2 correction factor is 0.0015.
;
_exptl_crystal_colour yellow
_exptl_crystal_colour_primary yellow
_exptl_crystal_density_diffrn 1.263
_exptl_crystal_description needle
_exptl_crystal_F_000 1504
_exptl_crystal_size_max 0.12
_exptl_crystal_size_mid 0.05
_exptl_crystal_size_min 0.03
_refine_diff_density_max 0.536
_refine_diff_density_min -0.509
_refine_diff_density_rms 0.106
_refine_ls_abs_structure_details
;
 Flack x determined using 1397 quotients [(I+)-(I-)]/[(I+)+(I-)]
 (Parsons, Flack and Wagner, Acta Cryst. B69 (2013) 249-259).
;
_refine_ls_abs_structure_Flack 0.1(3)
_refine_ls_extinction_method none
_refine_ls_goodness_of_fit_ref 0.999
_refine_ls_hydrogen_treatment constr
_refine_ls_matrix_type full
_refine_ls_number_parameters 918
_refine_ls_number_reflns 10325
_refine_ls_number_restraints 49
_refine_ls_restrained_S_all 1.002
_refine_ls_R_factor_all 0.1258
_refine_ls_R_factor_gt 0.0937
_refine_ls_shift/su_max 0.065
_refine_ls_shift/su_mean 0.001
_refine_ls_structure_factor_coef Fsqd
_refine_ls_weighting_details 'w=1/[\s^2^(Fo^2^)+(0.1563P)^2^] where P=(Fo^2^+2Fc^2^)/3'
_refine_ls_weighting_scheme calc
_refine_ls_wR_factor_gt 0.2406
_refine_ls_wR_factor_ref 0.2635
_reflns_Friedel_coverage 0.554
_reflns_Friedel_fraction_full 0.587
_reflns_Friedel_fraction_max 0.587
_reflns_number_gt 6556
_reflns_number_total 10325
_reflns_threshold_expression 'I > 2\s(I)'
_cod_data_source_file c7ob00614d2.cif
_cod_data_source_block cu_dm16767_0m
_cod_database_code 7155547
_shelx_space_group_comment
;
The symmetry employed for this shelxl refinement is uniquely defined
by the following loop, which should always be used as a source of
symmetry information in preference to the above space-group names.
They are only intended as comments.
;
_olex2_refinement_description
;
1. Fixed Uiso
 At 1.2 times of:
  All C(H) groups, {H26A,H26B} of O26, {H25A,H25B} of O25, {H28D,H28E} of O28,
   All C(H,H) groups, All N(H) groups, All O(H) groups
 At 1.5 times of:
  All C(H,H,H) groups, {H27A,H27B} of O27
2. Uiso/Uaniso restraints and constraints
Uanis(C16) \\sim Ueq, Uanis(C20) \\sim Ueq, Uanis(C3) \\sim Ueq, Uanis(C2)
\\sim Ueq: with sigma of 0.005 and sigma for terminal atoms of 0.01
Uanis(C7) \\sim Ueq, Uanis(C29) \\sim Ueq, Uanis(C4) \\sim Ueq, Uanis(C26)
\\sim Ueq: with sigma of 0.005 and sigma for terminal atoms of 0.01
3.a Riding coordinates:
 O4(H4), O5(H5), O6(H6), O10(H10), O11(H11), N1(H1), O16(H16), O17(H17),
 O18(H18), O22(H22), O23(H23), N2(H2A), O26(H26A,H26B), O25(H25A,H25B),
 O28(H28D,H28E)
3.b Free rotating group:
 O27(H27A,H27B)
3.c Ternary CH refined with riding coordinates:
 C4(H4A), C6(H6A), C7(H7), C8(H8), C9(H9), C10(H10A), C11(H11A), C12(H12),
 C13(H13), C39(H39), C41(H41), C42(H42), C43(H43), C44(H44), C45(H45), C46(H46),
  C47(H47), C48(H48)
3.d Secondary CH2 refined with riding coordinates:
 C15(H15A,H15B), C31(H31A,H31B), C50(H50A,H50B), C66(H66A,H66B)
3.e Aromatic/amide H refined with riding coordinates:
 C2(H2), C3(H3), C20(H20), C37(H37), C38(H38), C55(H55)
3.f Idealised Me refined as rotating group:
 C5(H5A,H5B,H5C), C28(H28A,H28B,H28C), C30(H30A,H30B,H30C), C32(H32A,H32B,
 H32C), C33(H33A,H33B,H33C), C34(H34A,H34B,H34C), C35(H35A,H35B,H35C), C40(H40A,
 H40B,H40C), C63(H63A,H63B,H63C), C65(H65A,H65B,H65C), C67(H67A,H67B,H67C),
 C68(H68A,H68B,H68C), C69(H69A,H69B,H69C), C70(H70A,H70B,H70C)
;
_shelx_shelxl_version_number 2016/6
_olex2_submission_special_instructions 'No special instructions were received'

loop_
_space_group_symop_operation_xyz
'x, y, z'
'-x, y+1/2, -z'

loop_
_atom_site_label
_atom_site_type_symbol
_atom_site_fract_x
_atom_site_fract_y
_atom_site_fract_z
_atom_site_U_iso_or_equiv
_atom_site_adp_type
_atom_site_occupancy
_atom_site_site_symmetry_order
_atom_site_calc_flag
_atom_site_refinement_flags_posn
_atom_site_refinement_flags_adp
O1 O 0.4754(7) 0.8165(5) 0.5709(3) 0.0296(16) Uani 1 1 d . .
O2 O 0.7260(8) 0.8614(5) 0.5683(2) 0.0307(16) Uani 1 1 d . .
O3 O 0.7871(7) 1.0420(4) 0.4378(3) 0.0320(16) Uani 1 1 d . .
O4 O 0.5246(8) 1.0682(5) 0.3861(3) 0.0374(18) Uani 1 1 d . .
H4 H 0.608315 1.082681 0.397339 0.045 Uiso 1 1 d R .
O5 O 0.1849(7) 0.9973(5) 0.4056(2) 0.0334(17) Uani 1 1 d . .
H5 H 0.169453 0.944945 0.412680 0.040 Uiso 1 1 d R .
O6 O 0.0068(8) 0.8576(5) 0.3710(2) 0.0324(16) Uani 1 1 d . .
H6 H 0.041614 0.893120 0.391167 0.039 Uiso 1 1 d R .
O7 O 0.1449(9) 0.6900(5) 0.2843(3) 0.043(2) Uani 1 1 d . .
O8 O 0.1416(7) 0.6478(5) 0.3851(2) 0.0272(15) Uani 1 1 d . .
O9 O 0.1364(8) 0.4821(5) 0.2919(2) 0.0370(18) Uani 1 1 d . .
O10 O 0.7122(7) 0.5789(5) 0.4656(3) 0.0348(17) Uani 1 1 d . .
H10 H 0.724072 0.592856 0.493924 0.042 Uiso 1 1 d R .
O11 O 0.0900(7) 0.7553(5) 0.4546(2) 0.0280(15) Uani 1 1 d . .
H11 H 0.079971 0.736361 0.427034 0.034 Uiso 1 1 d R .
O12 O 0.7678(7) 0.6643(5) 0.5477(2) 0.0293(16) Uani 1 1 d . .
N1 N 0.3270(9) 0.5272(6) 0.3444(3) 0.032(2) Uani 1 1 d . .
H1 H 0.392898 0.501005 0.328029 0.039 Uiso 1 1 d R .
C1 C 0.6364(10) 0.7895(6) 0.5802(3) 0.024(2) Uani 1 1 d . .
C2 C 0.7572(10) 0.8712(7) 0.5210(3) 0.025(2) Uani 1 1 d . U
H2 H 0.826701 0.830772 0.508231 0.030 Uiso 1 1 calc R .
C3 C 0.6966(11) 0.9337(7) 0.4919(3) 0.028(2) Uani 1 1 d . U
H3 H 0.616891 0.969480 0.502480 0.033 Uiso 1 1 calc R .
C4 C 0.7521(10) 0.9491(7) 0.4422(3) 0.025(2) Uani 1 1 d . U
H4A H 0.847721 0.914692 0.440002 0.030 Uiso 1 1 calc R .
C5 C 0.9130(11) 1.0699(7) 0.4696(4) 0.035(2) Uani 1 1 d . .
H5A H 0.941214 1.131372 0.461820 0.052 Uiso 1 1 calc GR .
H5B H 0.998721 1.030043 0.465542 0.052 Uiso 1 1 calc GR .
H5C H 0.884306 1.067196 0.502829 0.052 Uiso 1 1 calc GR .
C6 C 0.6443(11) 0.9203(6) 0.4002(4) 0.026(2) Uani 1 1 d . .
H6A H 0.697618 0.932269 0.370366 0.032 Uiso 1 1 calc R .
C7 C 0.4991(10) 0.9752(7) 0.3960(4) 0.025(2) Uani 1 1 d . U
H7 H 0.452238 0.971630 0.427575 0.030 Uiso 1 1 calc R .
C8 C 0.3809(11) 0.9426(7) 0.3571(3) 0.028(2) Uani 1 1 d . .
H8 H 0.351967 0.880102 0.365493 0.034 Uiso 1 1 calc R .
C9 C 0.2387(10) 1.0010(7) 0.3576(3) 0.024(2) Uani 1 1 d . .
H9 H 0.268881 1.064180 0.351379 0.029 Uiso 1 1 calc R .
C10 C 0.1087(11) 0.9774(7) 0.3218(4) 0.031(2) Uani 1 1 d . .
H10A H 0.146642 0.985483 0.289120 0.037 Uiso 1 1 calc R .
C11 C 0.0603(11) 0.8797(7) 0.3253(3) 0.024(2) Uani 1 1 d . .
H11A H 0.148383 0.840568 0.319352 0.028 Uiso 1 1 calc R .
C12 C -0.0688(11) 0.8552(6) 0.2899(3) 0.025(2) Uani 1 1 d . .
H12 H -0.162715 0.890610 0.293592 0.030 Uiso 1 1 calc R .
C13 C -0.0958(13) 0.7595(7) 0.2731(4) 0.036(3) Uani 1 1 d . .
H13 H -0.203225 0.740469 0.267838 0.043 Uiso 1 1 calc R .
C14 C 0.0106(12) 0.6912(7) 0.2929(4) 0.034(3) Uani 1 1 d . .
C15 C -0.0521(11) 0.6214(6) 0.3252(4) 0.029(2) Uani 1 1 d . .
H15A H -0.106049 0.575640 0.305170 0.035 Uiso 1 1 calc R .
H15B H -0.126171 0.650180 0.345297 0.035 Uiso 1 1 calc R .
C16 C 0.0688(10) 0.5746(6) 0.3583(3) 0.024(2) Uani 1 1 d . U
C17 C 0.2811(10) 0.6279(6) 0.4082(3) 0.023(2) Uani 1 1 d . .
C18 C 0.3737(11) 0.5691(7) 0.3868(3) 0.025(2) Uani 1 1 d . .
C19 C 0.1805(11) 0.5261(7) 0.3279(3) 0.027(2) Uani 1 1 d . .
C20 C 0.5175(11) 0.5538(7) 0.4080(3) 0.029(2) Uani 1 1 d . U
H20 H 0.582415 0.512770 0.393547 0.035 Uiso 1 1 calc R .
C21 C 0.5669(10) 0.5968(7) 0.4493(3) 0.027(2) Uani 1 1 d . .
C22 C 0.4735(10) 0.6566(7) 0.4723(4) 0.025(2) Uani 1 1 d . .
C23 C 0.5174(10) 0.7061(6) 0.5145(3) 0.023(2) Uani 1 1 d . .
C24 C 0.4213(10) 0.7705(6) 0.5327(3) 0.022(2) Uani 1 1 d . .
C25 C 0.2756(10) 0.7883(7) 0.5123(3) 0.025(2) Uani 1 1 d . .
C26 C 0.2324(10) 0.7407(6) 0.4724(3) 0.0197(19) Uani 1 1 d . U
C27 C 0.3253(10) 0.6738(6) 0.4506(3) 0.0197(19) Uani 1 1 d . .
C28 C 0.1773(12) 0.8576(7) 0.5333(4) 0.037(3) Uani 1 1 d . .
H28A H 0.166583 0.908816 0.511396 0.056 Uiso 1 1 calc GR .
H28B H 0.223043 0.877504 0.564234 0.056 Uiso 1 1 calc GR .
H28C H 0.077934 0.831919 0.537831 0.056 Uiso 1 1 calc GR .
C29 C 0.6501(10) 0.7106(6) 0.5460(3) 0.023(2) Uani 1 1 d . U
C30 C 0.0001(12) 0.5102(7) 0.3923(4) 0.034(2) Uani 1 1 d . .
H30A H 0.079236 0.485506 0.414379 0.052 Uiso 1 1 calc GR .
H30B H -0.049773 0.461529 0.374021 0.052 Uiso 1 1 calc GR .
H30C H -0.073912 0.541824 0.410644 0.052 Uiso 1 1 calc GR .
C31 C -0.0422(14) 0.8302(8) 0.2396(4) 0.039(3) Uani 1 1 d . .
H31A H 0.063415 0.826708 0.230530 0.047 Uiso 1 1 calc R .
H31B H -0.114665 0.852208 0.214045 0.047 Uiso 1 1 calc R .
C32 C -0.0186(11) 1.0454(7) 0.3263(4) 0.034(2) Uani 1 1 d . .
H32A H -0.099259 1.033273 0.301705 0.051 Uiso 1 1 calc GR .
H32B H 0.020378 1.105985 0.321904 0.051 Uiso 1 1 calc GR .
H32C H -0.058270 1.040469 0.358137 0.051 Uiso 1 1 calc GR .
C33 C 0.4431(12) 0.9404(8) 0.3075(3) 0.034(2) Uani 1 1 d . .
H33A H 0.538466 0.907492 0.308959 0.051 Uiso 1 1 calc GR .
H33B H 0.459995 1.001686 0.296579 0.051 Uiso 1 1 calc GR .
H33C H 0.370706 0.910585 0.284926 0.051 Uiso 1 1 calc GR .
C34 C 0.6184(12) 0.8213(7) 0.4017(4) 0.036(3) Uani 1 1 d . .
H34A H 0.715455 0.790308 0.405017 0.055 Uiso 1 1 calc GR .
H34B H 0.563481 0.802237 0.371998 0.055 Uiso 1 1 calc GR .
H34C H 0.559281 0.806710 0.429122 0.055 Uiso 1 1 calc GR .
C35 C 0.6628(12) 0.7686(7) 0.6326(4) 0.032(2) Uani 1 1 d . .
H35A H 0.766630 0.748124 0.639021 0.049 Uiso 1 1 calc GR .
H35B H 0.593152 0.721525 0.641516 0.049 Uiso 1 1 calc GR .
H35C H 0.645790 0.822535 0.651458 0.049 Uiso 1 1 calc GR .
O13 O -0.0509(7) 0.1816(5) -0.0647(2) 0.0305(16) Uani 1 1 d . .
O14 O 0.2055(7) 0.1486(5) -0.0699(2) 0.0332(17) Uani 1 1 d . .
O15 O 0.3272(8) -0.0376(5) 0.0593(3) 0.0336(17) Uani 1 1 d . .
O16 O 0.0760(8) -0.0584(5) 0.1042(3) 0.050(2) Uani 1 1 d . .
H16 H 0.129542 -0.075224 0.083053 0.061 Uiso 1 1 d R .
O17 O -0.2640(7) 0.0171(5) 0.0949(2) 0.0302(15) Uani 1 1 d . .
H17 H -0.265634 0.070104 0.087384 0.036 Uiso 1 1 d R .
O18 O -0.4308(8) 0.1461(5) 0.1381(2) 0.0324(17) Uani 1 1 d . .
H18 H -0.391390 0.125069 0.114858 0.039 Uiso 1 1 d R .
O19 O -0.2429(8) 0.3142(5) 0.2148(3) 0.0361(18) Uani 1 1 d . .
O20 O -0.3206(7) 0.3601(5) 0.1169(2) 0.0314(16) Uani 1 1 d . .
O21 O -0.2793(8) 0.5177(5) 0.2143(2) 0.0373(18) Uani 1 1 d . .
O22 O 0.2190(8) 0.4261(6) 0.0354(3) 0.042(2) Uani 1 1 d . .
H22 H 0.212904 0.423388 0.006025 0.050 Uiso 1 1 d R .
O23 O -0.3967(7) 0.2473(5) 0.0503(2) 0.0278(16) Uani 1 1 d . .
H23 H -0.394634 0.266636 0.077882 0.033 Uiso 1 1 d R .
O24 O 0.2360(7) 0.3449(5) -0.0472(2) 0.0323(17) Uani 1 1 d . .
N2 N -0.1199(9) 0.4832(6) 0.1570(3) 0.032(2) Uani 1 1 d . .
H2A H -0.049409 0.514147 0.171345 0.038 Uiso 1 1 d R .
C36 C 0.0952(10) 0.2174(7) -0.0783(4) 0.029(2) Uani 1 1 d . .
C37 C 0.2597(12) 0.1376(7) -0.0228(4) 0.034(2) Uani 1 1 d . .
H37 H 0.333190 0.178855 -0.010264 0.040 Uiso 1 1 calc R .
C38 C 0.2162(11) 0.0736(7) 0.0062(4) 0.030(2) Uani 1 1 d . .
H38 H 0.133707 0.036749 -0.004212 0.036 Uiso 1 1 calc R .
C39 C 0.2923(12) 0.0574(7) 0.0546(3) 0.028(2) Uani 1 1 d . .
H39 H 0.389592 0.090983 0.056329 0.034 Uiso 1 1 calc R .
C40 C 0.4360(11) -0.0679(8) 0.0273(4) 0.035(3) Uani 1 1 d . .
H40A H 0.390793 -0.068658 -0.005569 0.053 Uiso 1 1 calc GR .
H40B H 0.469088 -0.128428 0.036421 0.053 Uiso 1 1 calc GR .
H40C H 0.522785 -0.027443 0.029124 0.053 Uiso 1 1 calc GR .
C41 C 0.2060(11) 0.0844(7) 0.0977(3) 0.027(2) Uani 1 1 d . .
H41 H 0.270207 0.068419 0.127068 0.033 Uiso 1 1 calc R .
C42 C 0.0547(11) 0.0341(8) 0.1006(4) 0.033(2) Uani 1 1 d . .
H42 H -0.006251 0.045850 0.070005 0.039 Uiso 1 1 calc R .
C43 C -0.0398(10) 0.0639(7) 0.1419(3) 0.027(2) Uani 1 1 d . .
H43 H -0.070311 0.127685 0.136431 0.033 Uiso 1 1 calc R .
C44 C -0.1823(11) 0.0061(7) 0.1409(3) 0.027(2) Uani 1 1 d . .
H44 H -0.149682 -0.057768 0.143590 0.032 Uiso 1 1 calc R .
C45 C -0.2920(11) 0.0232(7) 0.1800(4) 0.029(2) Uani 1 1 d . .
H45 H -0.235677 0.011938 0.211476 0.034 Uiso 1 1 calc R .
C46 C -0.3458(11) 0.1222(7) 0.1805(3) 0.026(2) Uani 1 1 d . .
H46 H -0.255177 0.161748 0.183787 0.031 Uiso 1 1 calc R .
C47 C -0.4432(12) 0.1418(7) 0.2208(3) 0.025(2) Uani 1 1 d . .
H47 H -0.535927 0.104107 0.221299 0.030 Uiso 1 1 calc R .
C48 C -0.4629(13) 0.2387(8) 0.2373(3) 0.034(2) Uani 1 1 d . .
H48 H -0.565777 0.255125 0.246794 0.040 Uiso 1 1 calc R .
C49 C -0.3827(12) 0.3079(7) 0.2124(4) 0.031(2) Uani 1 1 d . .
C50 C -0.4719(11) 0.3743(7) 0.1821(3) 0.027(2) Uani 1 1 d . .
H50A H -0.522076 0.416023 0.203535 0.032 Uiso 1 1 calc R .
H50B H -0.551666 0.341843 0.162899 0.032 Uiso 1 1 calc R .
C51 C -0.3806(11) 0.4281(7) 0.1485(3) 0.027(2) Uani 1 1 d . .
C52 C -0.1901(10) 0.3802(7) 0.0938(3) 0.027(2) Uani 1 1 d . .
C53 C -0.0897(11) 0.4409(7) 0.1143(4) 0.028(2) Uani 1 1 d . .
C54 C -0.2540(11) 0.4788(7) 0.1766(4) 0.029(2) Uani 1 1 d . .
C55 C 0.0462(11) 0.4570(7) 0.0929(4) 0.030(2) Uani 1 1 d . .
H55 H 0.114564 0.500685 0.105885 0.036 Uiso 1 1 calc R .
C56 C 0.0800(10) 0.4086(7) 0.0526(4) 0.028(2) Uani 1 1 d . .
C57 C -0.0199(10) 0.3474(7) 0.0298(4) 0.027(2) Uani 1 1 d . .
C58 C 0.0060(11) 0.2982(7) -0.0110(3) 0.027(2) Uani 1 1 d . .
C59 C -0.0918(10) 0.2298(7) -0.0269(3) 0.025(2) Uani 1 1 d . .
C60 C -0.2280(11) 0.2122(7) -0.0068(4) 0.026(2) Uani 1 1 d . .
C61 C -0.2609(10) 0.2633(7) 0.0314(3) 0.024(2) Uani 1 1 d . .
C62 C -0.1614(10) 0.3313(6) 0.0526(3) 0.022(2) Uani 1 1 d . .
C63 C -0.3313(12) 0.1394(8) -0.0274(4) 0.039(3) Uani 1 1 d . .
H63A H -0.401812 0.165035 -0.051973 0.058 Uiso 1 1 calc GR .
H63B H -0.387581 0.113329 -0.001753 0.058 Uiso 1 1 calc GR .
H63C H -0.271163 0.092753 -0.041778 0.058 Uiso 1 1 calc GR .
C64 C 0.1244(11) 0.2959(7) -0.0440(3) 0.027(2) Uani 1 1 d . .
C65 C -0.4734(12) 0.4962(8) 0.1183(4) 0.037(3) Uani 1 1 d . .
H65A H -0.406944 0.529807 0.098144 0.055 Uiso 1 1 calc GR .
H65B H -0.522689 0.537676 0.139570 0.055 Uiso 1 1 calc GR .
H65C H -0.549847 0.464834 0.097971 0.055 Uiso 1 1 calc GR .
C66 C -0.3796(13) 0.1702(8) 0.2687(4) 0.037(3) Uani 1 1 d . .
H66A H -0.268897 0.176063 0.273248 0.045 Uiso 1 1 calc R .
H66B H -0.429489 0.148129 0.297125 0.045 Uiso 1 1 calc R .
C67 C -0.4212(12) -0.0435(8) 0.1759(4) 0.038(3) Uani 1 1 d . .
H67A H -0.492642 -0.030134 0.200295 0.057 Uiso 1 1 calc GR .
H67B H -0.381680 -0.104234 0.180926 0.057 Uiso 1 1 calc GR .
H67C H -0.472548 -0.039277 0.143983 0.057 Uiso 1 1 calc GR .
C68 C 0.0510(13) 0.0576(8) 0.1898(4) 0.041(3) Uani 1 1 d . .
H68A H 0.079675 -0.004819 0.196058 0.062 Uiso 1 1 calc GR .
H68B H -0.010048 0.079154 0.215473 0.062 Uiso 1 1 calc GR .
H68C H 0.141909 0.094378 0.188783 0.062 Uiso 1 1 calc GR .
C69 C 0.1882(13) 0.1851(8) 0.0975(4) 0.041(3) Uani 1 1 d . .
H69A H 0.104632 0.201931 0.074853 0.061 Uiso 1 1 calc GR .
H69B H 0.281252 0.212941 0.087825 0.061 Uiso 1 1 calc GR .
H69C H 0.167157 0.205542 0.129743 0.061 Uiso 1 1 calc GR .
C70 C 0.0876(13) 0.2399(8) -0.1295(4) 0.039(3) Uani 1 1 d . .
H70A H 0.186830 0.259711 -0.138623 0.058 Uiso 1 1 calc GR .
H70B H 0.014182 0.287931 -0.135815 0.058 Uiso 1 1 calc GR .
H70C H 0.056683 0.186945 -0.148346 0.058 Uiso 1 1 calc GR .
O27 O 0.9897(16) 0.3113(8) 0.2905(5) 0.085(4) Uani 1 1 d . .
H27A H 0.987317 0.255052 0.298477 0.128 Uiso 1 1 d G .
H27B H 0.963945 0.316869 0.260123 0.128 Uiso 1 1 d G .
O26 O 0.5690(11) 0.4566(7) 0.2965(3) 0.067(3) Uani 1 1 d . .
H26A H 0.570596 0.502651 0.278682 0.081 Uiso 1 1 d R .
H26B H 0.588286 0.471631 0.325482 0.081 Uiso 1 1 d R .
O25 O 0.1578(9) 0.5497(8) 0.1991(3) 0.066(3) Uani 1 1 d . .
H25A H 0.197016 0.601357 0.201986 0.080 Uiso 1 1 d R .
H25B H 0.161606 0.523817 0.226186 0.080 Uiso 1 1 d R .
O28 O 0.7518(15) 0.3407(9) 0.3457(4) 0.102(4) Uani 1 1 d . .
H28D H 0.717416 0.287603 0.345056 0.122 Uiso 1 1 d R .
H28E H 0.793306 0.351323 0.319636 0.122 Uiso 1 1 d R .

loop_
_atom_site_aniso_label
_atom_site_aniso_U_11
_atom_site_aniso_U_22
_atom_site_aniso_U_33
_atom_site_aniso_U_23
_atom_site_aniso_U_13
_atom_site_aniso_U_12
O1 0.020(3) 0.015(4) 0.053(4) -0.007(3) -0.003(3) 0.007(3)
O2 0.042(4) 0.012(4) 0.037(4) 0.000(3) -0.003(3) -0.007(3)
O3 0.033(4) 0.008(4) 0.055(4) 0.003(3) 0.000(3) -0.012(3)
O4 0.042(4) 0.005(4) 0.063(5) 0.002(3) -0.011(3) -0.003(3)
O5 0.041(4) 0.024(4) 0.035(4) 0.000(3) 0.008(3) -0.003(3)
O6 0.054(4) 0.025(4) 0.020(3) 0.003(3) 0.006(3) -0.001(4)
O7 0.040(5) 0.020(5) 0.071(5) 0.005(4) 0.011(4) -0.002(3)
O8 0.035(4) 0.012(4) 0.033(3) -0.003(3) -0.006(3) 0.000(3)
O9 0.045(4) 0.030(5) 0.035(4) -0.006(3) -0.003(3) -0.002(4)
O10 0.031(4) 0.031(5) 0.041(4) -0.008(3) -0.005(3) 0.013(3)
O11 0.032(4) 0.019(4) 0.033(4) -0.005(3) 0.003(3) 0.005(3)
O12 0.025(3) 0.017(4) 0.045(4) 0.004(3) 0.000(3) 0.005(3)
N1 0.033(5) 0.025(5) 0.040(5) -0.007(4) 0.007(4) 0.004(4)
C1 0.025(5) 0.009(5) 0.037(5) -0.006(4) -0.005(4) -0.001(4)
C2 0.029(4) 0.016(4) 0.028(4) 0.002(3) -0.004(3) 0.006(3)
C3 0.031(4) 0.016(4) 0.037(4) 0.002(4) 0.001(3) 0.008(4)
C4 0.026(4) 0.014(4) 0.035(4) 0.004(3) 0.000(3) 0.005(3)
C5 0.027(5) 0.019(6) 0.058(7) -0.010(5) 0.002(5) -0.001(4)
C6 0.030(5) 0.004(5) 0.046(6) -0.001(4) 0.002(4) 0.006(4)
C7 0.027(4) 0.011(4) 0.037(4) 0.000(3) -0.001(3) 0.004(3)
C8 0.039(6) 0.019(6) 0.027(5) -0.001(4) 0.003(4) 0.002(4)
C9 0.032(5) 0.010(5) 0.030(5) -0.001(4) 0.003(4) -0.001(4)
C10 0.038(6) 0.005(5) 0.050(6) 0.006(4) 0.004(5) 0.000(4)
C11 0.034(5) 0.016(5) 0.021(4) 0.003(4) -0.007(4) -0.004(4)
C12 0.030(5) 0.006(5) 0.039(5) 0.002(4) -0.005(4) -0.001(4)
C13 0.042(6) 0.013(6) 0.050(6) -0.001(5) -0.007(5) 0.004(5)
C14 0.042(6) 0.011(6) 0.048(6) -0.005(5) -0.006(5) -0.008(5)
C15 0.036(6) 0.007(5) 0.043(6) -0.001(4) -0.004(4) -0.006(4)
C16 0.030(4) 0.004(4) 0.038(4) -0.002(3) -0.003(3) -0.004(3)
C17 0.029(5) 0.012(5) 0.027(5) 0.007(4) 0.002(4) 0.004(4)
C18 0.036(5) 0.013(5) 0.027(5) 0.003(4) 0.000(4) -0.005(4)
C19 0.041(6) 0.012(5) 0.028(5) -0.002(4) 0.003(4) -0.001(4)
C20 0.034(4) 0.015(4) 0.037(4) -0.002(4) 0.004(4) 0.002(4)
C21 0.026(5) 0.015(5) 0.039(5) -0.002(4) 0.002(4) 0.002(4)
C22 0.020(5) 0.011(5) 0.043(5) -0.002(4) -0.001(4) 0.001(4)
C23 0.026(5) 0.009(5) 0.033(5) -0.003(4) -0.005(4) -0.002(4)
C24 0.025(5) 0.011(5) 0.031(5) -0.003(4) -0.004(4) 0.003(4)
C25 0.024(5) 0.013(5) 0.038(5) -0.006(4) -0.003(4) 0.009(4)
C26 0.023(4) 0.010(4) 0.027(4) 0.005(3) 0.003(3) 0.005(3)
C27 0.022(5) 0.008(5) 0.029(5) -0.001(4) 0.003(4) -0.001(4)
C28 0.039(6) 0.013(6) 0.060(7) -0.009(5) 0.004(5) 0.016(5)
C29 0.027(4) 0.011(4) 0.031(4) 0.001(3) -0.001(3) 0.004(3)
C30 0.036(6) 0.015(6) 0.052(6) 0.006(5) 0.008(5) -0.009(4)
C31 0.065(8) 0.017(6) 0.034(6) 0.008(5) -0.005(5) -0.001(5)
C32 0.035(6) 0.009(6) 0.057(7) 0.004(5) 0.002(5) 0.001(4)
C33 0.043(6) 0.030(7) 0.030(5) 0.005(5) 0.009(4) 0.003(5)
C34 0.041(6) 0.019(6) 0.050(6) -0.004(5) 0.006(5) -0.005(5)
C35 0.042(6) 0.005(5) 0.050(6) 0.005(4) -0.003(5) -0.001(4)
O13 0.030(4) 0.025(4) 0.037(4) -0.006(3) 0.009(3) -0.005(3)
O14 0.037(4) 0.018(4) 0.045(4) 0.002(3) 0.007(3) 0.013(3)
O15 0.034(4) 0.011(4) 0.057(4) 0.000(3) 0.010(3) 0.007(3)
O16 0.041(4) 0.012(4) 0.102(7) -0.012(4) 0.032(4) -0.005(3)
O17 0.033(4) 0.021(4) 0.036(4) 0.001(3) 0.002(3) 0.000(3)
O18 0.045(4) 0.025(4) 0.026(3) 0.002(3) -0.003(3) 0.012(3)
O19 0.041(4) 0.020(4) 0.047(4) -0.008(3) 0.000(3) 0.008(3)
O20 0.033(4) 0.019(4) 0.042(4) -0.004(3) 0.010(3) -0.006(3)
O21 0.043(4) 0.031(5) 0.039(4) -0.006(3) 0.009(3) -0.009(4)
O22 0.030(4) 0.046(6) 0.050(4) -0.008(4) 0.008(3) -0.020(4)
O23 0.025(3) 0.030(4) 0.029(3) -0.003(3) 0.008(3) -0.012(3)
O24 0.029(4) 0.023(4) 0.045(4) 0.003(3) 0.007(3) -0.003(3)
N2 0.029(4) 0.025(5) 0.040(5) -0.005(4) 0.004(4) -0.004(4)
C36 0.019(5) 0.015(6) 0.055(6) 0.004(5) 0.009(4) 0.004(4)
C37 0.034(6) 0.019(6) 0.049(6) 0.001(5) 0.004(5) 0.000(5)
C38 0.036(6) 0.004(5) 0.050(6) -0.005(4) 0.011(5) -0.005(4)
C39 0.042(6) 0.008(5) 0.034(5) 0.002(4) 0.003(4) -0.001(4)
C40 0.028(5) 0.036(7) 0.043(6) -0.004(5) 0.007(4) 0.005(5)
C41 0.036(6) 0.012(5) 0.034(5) 0.002(4) -0.003(4) -0.004(4)
C42 0.037(6) 0.028(7) 0.032(5) -0.003(5) 0.004(4) 0.007(5)
C43 0.027(5) 0.016(6) 0.038(5) -0.002(4) 0.004(4) 0.000(4)
C44 0.035(5) 0.015(6) 0.030(5) 0.002(4) 0.002(4) 0.002(4)
C45 0.036(6) 0.014(6) 0.036(5) -0.004(4) 0.003(4) 0.003(4)
C46 0.039(6) 0.013(6) 0.026(5) 0.000(4) 0.005(4) -0.010(4)
C47 0.050(6) 0.011(5) 0.015(4) -0.002(4) 0.006(4) 0.008(4)
C48 0.053(7) 0.020(6) 0.029(5) 0.001(4) 0.017(5) 0.004(5)
C49 0.043(7) 0.010(5) 0.040(6) -0.001(4) 0.008(5) 0.000(4)
C50 0.034(5) 0.014(5) 0.032(5) 0.003(4) 0.005(4) -0.003(4)
C51 0.042(6) 0.017(6) 0.023(5) 0.003(4) 0.013(4) 0.002(4)
C52 0.023(5) 0.026(6) 0.033(5) 0.001(4) 0.005(4) -0.007(4)
C53 0.031(5) 0.012(5) 0.040(5) -0.001(4) 0.000(4) -0.002(4)
C54 0.033(6) 0.014(6) 0.040(6) -0.002(4) 0.006(4) -0.002(4)
C55 0.030(5) 0.014(6) 0.046(6) -0.002(4) -0.003(4) 0.000(4)
C56 0.025(5) 0.018(6) 0.041(6) 0.004(4) 0.007(4) -0.002(4)
C57 0.023(5) 0.015(5) 0.044(6) 0.007(4) 0.005(4) -0.007(4)
C58 0.033(5) 0.016(6) 0.033(5) 0.007(4) 0.013(4) 0.000(4)
C59 0.030(5) 0.017(5) 0.026(5) 0.002(4) -0.003(4) -0.001(4)
C60 0.027(5) 0.009(5) 0.041(5) 0.001(4) 0.001(4) -0.002(4)
C61 0.021(5) 0.025(6) 0.026(5) 0.001(4) 0.006(4) -0.005(4)
C62 0.032(5) 0.008(5) 0.028(5) -0.002(4) 0.007(4) -0.006(4)
C63 0.039(6) 0.019(6) 0.058(7) -0.008(5) 0.005(5) -0.005(5)
C64 0.033(5) 0.025(6) 0.025(5) 0.009(4) 0.006(4) 0.012(5)
C65 0.038(6) 0.021(6) 0.052(6) 0.008(5) -0.001(5) 0.002(5)
C66 0.047(6) 0.020(6) 0.047(6) 0.016(5) 0.014(5) 0.015(5)
C67 0.046(6) 0.021(6) 0.048(6) 0.001(5) 0.007(5) 0.004(5)
C68 0.050(7) 0.038(7) 0.033(6) 0.002(5) -0.010(5) -0.012(6)
C69 0.047(7) 0.018(6) 0.057(7) 0.005(5) 0.004(5) 0.005(5)
C70 0.050(7) 0.041(8) 0.026(5) 0.009(5) 0.004(5) 0.008(6)
O27 0.107(9) 0.048(7) 0.097(9) 0.015(6) -0.027(7) -0.023(7)
O26 0.095(7) 0.064(7) 0.045(5) -0.009(5) 0.032(5) 0.001(6)
O25 0.055(5) 0.089(9) 0.054(5) 0.002(5) -0.002(4) -0.021(6)
O28 0.145(11) 0.081(10) 0.080(8) 0.008(7) 0.011(7) -0.037(9)

loop_
_atom_type_symbol
_atom_type_description
_atom_type_scat_dispersion_real
_atom_type_scat_dispersion_imag
_atom_type_scat_source
C C 0.0181 0.0091 'International Tables Vol C Tables 4.2.6.8 and 6.1.1.4'
H H 0.0000 0.0000 'International Tables Vol C Tables 4.2.6.8 and 6.1.1.4'
N N 0.0311 0.0180 'International Tables Vol C Tables 4.2.6.8 and 6.1.1.4'
O O 0.0492 0.0322 'International Tables Vol C Tables 4.2.6.8 and 6.1.1.4'

loop_
_geom_angle_atom_site_label_1
_geom_angle_atom_site_label_2
_geom_angle_atom_site_label_3
_geom_angle
C24 O1 C1 107.2(7)
C2 O2 C1 117.7(7)
C4 O3 C5 113.0(8)
C7 O4 H4 109.4
C9 O5 H5 109.2
C11 O6 H6 109.3
C17 O8 C16 115.7(7)
C21 O10 H10 109.5
C26 O11 H11 109.7
C18 N1 H1 118.9
C19 N1 H1 119.1
C19 N1 C18 121.9(8)
O1 C1 C29 102.2(7)
O1 C1 C35 108.5(8)
O2 C1 O1 107.8(7)
O2 C1 C29 112.2(8)
O2 C1 C35 109.6(8)
C35 C1 C29 115.9(8)
O2 C2 H2 117.8
C3 C2 O2 124.3(9)
C3 C2 H2 117.8
C2 C3 H3 119.3
C2 C3 C4 121.5(9)
C4 C3 H3 119.3
O3 C4 C3 108.2(8)
O3 C4 H4A 107.7
O3 C4 C6 109.6(8)
C3 C4 H4A 107.7
C3 C4 C6 115.8(8)
C6 C4 H4A 107.7
O3 C5 H5A 109.5
O3 C5 H5B 109.5
O3 C5 H5C 109.5
H5A C5 H5B 109.5
H5A C5 H5C 109.5
H5B C5 H5C 109.5
C4 C6 H6A 106.4
C7 C6 C4 113.2(8)
C7 C6 H6A 106.4
C34 C6 C4 110.3(9)
C34 C6 H6A 106.4
C34 C6 C7 113.6(9)
O4 C7 C6 113.0(8)
O4 C7 H7 107.5
O4 C7 C8 106.2(8)
C6 C7 H7 107.5
C6 C7 C8 114.9(8)
C8 C7 H7 107.5
C7 C8 H8 107.8
C9 C8 C7 109.9(8)
C9 C8 H8 107.8
C33 C8 C7 112.1(8)
C33 C8 H8 107.8
C33 C8 C9 111.4(8)
O5 C9 C8 107.7(7)
O5 C9 H9 107.8
O5 C9 C10 108.5(8)
C8 C9 H9 107.8
C10 C9 C8 117.0(8)
C10 C9 H9 107.8
C9 C10 H10A 106.7
C9 C10 C11 112.6(8)
C9 C10 C32 109.1(8)
C11 C10 H10A 106.7
C11 C10 C32 114.6(8)
C32 C10 H10A 106.7
O6 C11 C10 112.9(8)
O6 C11 H11A 108.7
O6 C11 C12 104.3(7)
C10 C11 H11A 108.7
C12 C11 C10 113.2(8)
C12 C11 H11A 108.7
C11 C12 H12 114.3
C11 C12 C13 121.9(8)
C13 C12 H12 114.3
C31 C12 C11 121.3(9)
C31 C12 H12 114.3
C31 C12 C13 60.1(7)
C12 C13 H13 116.4
C14 C13 C12 116.7(9)
C14 C13 H13 116.4
C14 C13 C31 119.8(10)
C31 C13 C12 58.8(7)
C31 C13 H13 116.4
O7 C14 C13 122.9(10)
O7 C14 C15 120.3(10)
C13 C14 C15 116.7(10)
C14 C15 H15A 108.8
C14 C15 H15B 108.8
C14 C15 C16 113.7(8)
H15A C15 H15B 107.7
C16 C15 H15A 108.8
C16 C15 H15B 108.8
O8 C16 C15 103.8(7)
O8 C16 C19 111.0(7)
O8 C16 C30 109.9(8)
C19 C16 C15 109.7(8)
C30 C16 C15 111.8(8)
C30 C16 C19 110.5(8)
O8 C17 C27 118.8(8)
C18 C17 O8 118.5(8)
C18 C17 C27 122.5(8)
N1 C18 C20 120.6(9)
C17 C18 N1 120.6(9)
C17 C18 C20 118.7(9)
O9 C19 N1 122.0(9)
O9 C19 C16 121.0(9)
N1 C19 C16 116.8(8)
C18 C20 H20 119.3
C21 C20 C18 121.3(9)
C21 C20 H20 119.3
O10 C21 C22 123.1(8)
C20 C21 O10 115.8(9)
C20 C21 C22 121.1(9)
C21 C22 C23 124.7(8)
C21 C22 C27 118.2(8)
C23 C22 C27 117.0(8)
C22 C23 C29 135.0(9)
C24 C23 C22 120.8(8)
C24 C23 C29 104.1(8)
O1 C24 C23 116.4(8)
O1 C24 C25 120.2(8)
C23 C24 C25 123.4(8)
C24 C25 C28 121.2(9)
C26 C25 C24 116.1(8)
C26 C25 C28 122.7(9)
O11 C26 C25 115.5(8)
O11 C26 C27 120.0(8)
C25 C26 C27 124.4(8)
C17 C27 C22 118.1(8)
C17 C27 C26 123.5(8)
C22 C27 C26 118.3(8)
C25 C28 H28A 109.5
C25 C28 H28B 109.5
C25 C28 H28C 109.5
H28A C28 H28B 109.5
H28A C28 H28C 109.5
H28B C28 H28C 109.5
O12 C29 C1 120.1(8)
O12 C29 C23 130.7(9)
C23 C29 C1 109.1(8)
C16 C30 H30A 109.5
C16 C30 H30B 109.5
C16 C30 H30C 109.5
H30A C30 H30B 109.5
H30A C30 H30C 109.5
H30B C30 H30C 109.5
C12 C31 C13 61.1(7)
C12 C31 H31A 117.7
C12 C31 H31B 117.7
C13 C31 H31A 117.7
C13 C31 H31B 117.7
H31A C31 H31B 114.8
C10 C32 H32A 109.5
C10 C32 H32B 109.5
C10 C32 H32C 109.5
H32A C32 H32B 109.5
H32A C32 H32C 109.5
H32B C32 H32C 109.5
C8 C33 H33A 109.5
C8 C33 H33B 109.5
C8 C33 H33C 109.5
H33A C33 H33B 109.5
H33A C33 H33C 109.5
H33B C33 H33C 109.5
C6 C34 H34A 109.5
C6 C34 H34B 109.5
C6 C34 H34C 109.5
H34A C34 H34B 109.5
H34A C34 H34C 109.5
H34B C34 H34C 109.5
C1 C35 H35A 109.5
C1 C35 H35B 109.5
C1 C35 H35C 109.5
H35A C35 H35B 109.5
H35A C35 H35C 109.5
H35B C35 H35C 109.5
C59 O13 C36 106.9(8)
C37 O14 C36 115.9(8)
C40 O15 C39 113.6(8)
C42 O16 H16 109.5
C44 O17 H17 109.6
C46 O18 H18 109.5
C52 O20 C51 118.2(8)
C56 O22 H22 109.5
C61 O23 H23 109.3
C53 N2 H2A 118.2
C54 N2 H2A 118.4
C54 N2 C53 123.4(9)
O13 C36 C64 103.6(8)
O14 C36 O13 107.7(8)
O14 C36 C64 111.1(8)
O14 C36 C70 108.4(8)
C70 C36 O13 110.1(9)
C70 C36 C64 115.6(9)
O14 C37 H37 117.7
C38 C37 O14 124.7(10)
C38 C37 H37 117.7
C37 C38 H38 118.8
C37 C38 C39 122.5(9)
C39 C38 H38 118.8
O15 C39 C38 108.8(8)
O15 C39 H39 107.8
O15 C39 C41 107.6(8)
C38 C39 H39 107.8
C38 C39 C41 116.8(8)
C41 C39 H39 107.8
O15 C40 H40A 109.5
O15 C40 H40B 109.5
O15 C40 H40C 109.5
H40A C40 H40B 109.5
H40A C40 H40C 109.5
H40B C40 H40C 109.5
C39 C41 H41 107.2
C39 C41 C42 113.3(8)
C42 C41 H41 107.2
C69 C41 C39 108.6(9)
C69 C41 H41 107.2
C69 C41 C42 113.0(9)
O16 C42 C41 111.7(8)
O16 C42 H42 107.3
O16 C42 C43 108.1(9)
C41 C42 H42 107.3
C43 C42 C41 114.6(8)
C43 C42 H42 107.3
C42 C43 H43 108.5
C44 C43 C42 108.3(8)
C44 C43 H43 108.5
C68 C43 C42 110.9(8)
C68 C43 H43 108.5
C68 C43 C44 112.0(8)
O17 C44 C43 108.8(7)
O17 C44 H44 107.5
O17 C44 C45 107.9(7)
C43 C44 H44 107.5
C45 C44 C43 117.2(8)
C45 C44 H44 107.5
C44 C45 H45 106.9
C44 C45 C46 112.0(8)
C46 C45 H45 106.9
C67 C45 C44 110.5(8)
C67 C45 H45 106.9
C67 C45 C46 113.1(8)
O18 C46 C45 112.5(8)
O18 C46 H46 108.5
O18 C46 C47 106.0(8)
C45 C46 H46 108.5
C47 C46 C45 112.7(8)
C47 C46 H46 108.5
C46 C47 H47 114.7
C46 C47 C48 119.6(9)
C48 C47 H47 114.7
C66 C47 C46 122.0(9)
C66 C47 H47 114.7
C66 C47 C48 60.2(7)
C47 C48 H48 115.8
C49 C48 C47 117.3(8)
C49 C48 H48 115.8
C49 C48 C66 121.3(10)
C66 C48 C47 58.3(7)
C66 C48 H48 115.8
O19 C49 C48 123.0(10)
O19 C49 C50 118.2(9)
C48 C49 C50 118.7(9)
C49 C50 H50A 108.6
C49 C50 H50B 108.6
C49 C50 C51 114.6(8)
H50A C50 H50B 107.6
C51 C50 H50A 108.6
C51 C50 H50B 108.6
O20 C51 C50 103.5(8)
O20 C51 C54 111.5(8)
O20 C51 C65 109.5(8)
C50 C51 C54 110.6(8)
C50 C51 C65 113.8(8)
C65 C51 C54 108.0(9)
O20 C52 C62 117.8(8)
C53 C52 O20 119.2(9)
C53 C52 C62 122.7(8)
N2 C53 C55 120.3(9)
C52 C53 N2 120.2(9)
C52 C53 C55 119.5(9)
O21 C54 N2 122.5(9)
O21 C54 C51 120.1(8)
N2 C54 C51 117.2(8)
C53 C55 H55 120.2
C56 C55 C53 119.5(9)
C56 C55 H55 120.2
O22 C56 C55 115.4(9)
O22 C56 C57 121.4(9)
C55 C56 C57 123.1(9)
C56 C57 C62 116.5(9)
C58 C57 C56 126.0(9)
C58 C57 C62 117.4(9)
C57 C58 C59 121.2(8)
C57 C58 C64 134.6(10)
C59 C58 C64 104.1(9)
O13 C59 C58 116.6(8)
O13 C59 C60 120.0(9)
C60 C59 C58 123.4(9)
C59 C60 C63 120.3(9)
C61 C60 C59 116.5(9)
C61 C60 C63 123.2(9)
O23 C61 C62 119.8(8)
C60 C61 O23 116.3(9)
C60 C61 C62 123.9(8)
C52 C62 C57 118.5(8)
C52 C62 C61 124.3(8)
C61 C62 C57 117.2(8)
C60 C63 H63A 109.5
C60 C63 H63B 109.5
C60 C63 H63C 109.5
H63A C63 H63B 109.5
H63A C63 H63C 109.5
H63B C63 H63C 109.5
O24 C64 C36 120.9(8)
O24 C64 C58 130.6(10)
C58 C64 C36 108.5(9)
C51 C65 H65A 109.5
C51 C65 H65B 109.5
C51 C65 H65C 109.5
H65A C65 H65B 109.5
H65A C65 H65C 109.5
H65B C65 H65C 109.5
C47 C66 C48 61.5(7)
C47 C66 H66A 117.6
C47 C66 H66B 117.6
C48 C66 H66A 117.6
C48 C66 H66B 117.6
H66A C66 H66B 114.7
C45 C67 H67A 109.5
C45 C67 H67B 109.5
C45 C67 H67C 109.5
H67A C67 H67B 109.5
H67A C67 H67C 109.5
H67B C67 H67C 109.5
C43 C68 H68A 109.5
C43 C68 H68B 109.5
C43 C68 H68C 109.5
H68A C68 H68B 109.5
H68A C68 H68C 109.5
H68B C68 H68C 109.5
C41 C69 H69A 109.5
C41 C69 H69B 109.5
C41 C69 H69C 109.5
H69A C69 H69B 109.5
H69A C69 H69C 109.5
H69B C69 H69C 109.5
C36 C70 H70A 109.5
C36 C70 H70B 109.5
C36 C70 H70C 109.5
H70A C70 H70B 109.5
H70A C70 H70C 109.5
H70B C70 H70C 109.5
H27A O27 H27B 109.5
H26A O26 H26B 109.5
H25A O25 H25B 109.5
H28D O28 H28E 109.4

loop_
_geom_bond_atom_site_label_1
_geom_bond_atom_site_label_2
_geom_bond_distance
O1 C1 1.496(11)
O1 C24 1.335(11)
O2 C1 1.391(11)
O2 C2 1.376(11)
O3 C4 1.431(12)
O3 C5 1.448(12)
O4 H4 0.8194
O4 C7 1.439(12)
O5 H5 0.8204
O5 C9 1.452(11)
O6 H6 0.8204
O6 C11 1.429(11)
O7 C14 1.234(13)
O8 C16 1.455(11)
O8 C17 1.397(11)
O9 C19 1.245(12)
O10 H10 0.8201
O10 C21 1.371(11)
O11 H11 0.8206
O11 C26 1.351(11)
O12 C29 1.254(11)
N1 H1 0.8596
N1 C18 1.382(12)
N1 C19 1.357(13)
C1 C29 1.527(13)
C1 C35 1.500(14)
C2 H2 0.9500
C2 C3 1.330(13)
C3 H3 0.9500
C3 C4 1.520(13)
C4 H4A 1.0000
C4 C6 1.532(13)
C5 H5A 0.9800
C5 H5B 0.9800
C5 H5C 0.9800
C6 H6A 1.0000
C6 C7 1.530(13)
C6 C34 1.499(14)
C7 H7 1.0000
C7 C8 1.545(13)
C8 H8 1.0000
C8 C9 1.538(13)
C8 C33 1.526(13)
C9 H9 1.0000
C9 C10 1.525(13)
C10 H10A 1.0000
C10 C11 1.528(13)
C10 C32 1.534(14)
C11 H11A 1.0000
C11 C12 1.514(12)
C12 H12 1.0000
C12 C13 1.522(14)
C12 C31 1.488(14)
C13 H13 1.0000
C13 C14 1.477(15)
C13 C31 1.508(15)
C14 C15 1.509(14)
C15 H15A 0.9900
C15 H15B 0.9900
C15 C16 1.542(13)
C16 C19 1.529(13)
C16 C30 1.509(13)
C17 C18 1.367(13)
C17 C27 1.405(13)
C18 C20 1.397(14)
C20 H20 0.9500
C20 C21 1.368(14)
C21 C22 1.404(13)
C22 C23 1.426(13)
C22 C27 1.441(13)
C23 C24 1.403(13)
C23 C29 1.431(13)
C24 C25 1.410(13)
C25 C26 1.358(13)
C25 C28 1.498(13)
C26 C27 1.456(12)
C28 H28A 0.9800
C28 H28B 0.9800
C28 H28C 0.9800
C30 H30A 0.9800
C30 H30B 0.9800
C30 H30C 0.9800
C31 H31A 0.9900
C31 H31B 0.9900
C32 H32A 0.9800
C32 H32B 0.9800
C32 H32C 0.9800
C33 H33A 0.9800
C33 H33B 0.9800
C33 H33C 0.9800
C34 H34A 0.9800
C34 H34B 0.9800
C34 H34C 0.9800
C35 H35A 0.9800
C35 H35B 0.9800
C35 H35C 0.9800
O13 C36 1.478(11)
O13 C59 1.348(12)
O14 C36 1.432(11)
O14 C37 1.384(13)
O15 C39 1.459(12)
O15 C40 1.431(12)
O16 H16 0.8208
O16 C42 1.399(14)
O17 H17 0.8196
O17 C44 1.449(11)
O18 H18 0.8206
O18 C46 1.411(11)
O19 C49 1.246(12)
O20 C51 1.468(11)
O20 C52 1.396(11)
O21 C54 1.236(12)
O22 H22 0.8196
O22 C56 1.380(11)
O23 H23 0.8211
O23 C61 1.369(10)
O24 C64 1.242(12)
N2 H2A 0.8595
N2 C53 1.390(13)
N2 C54 1.346(12)
C36 C64 1.528(15)
C36 C70 1.467(14)
C37 H37 0.9500
C37 C38 1.325(14)
C38 H38 0.9500
C38 C39 1.495(14)
C39 H39 1.0000
C39 C41 1.522(14)
C40 H40A 0.9800
C40 H40B 0.9800
C40 H40C 0.9800
C41 H41 1.0000
C41 C42 1.549(14)
C41 C69 1.513(15)
C42 H42 1.0000
C42 C43 1.535(13)
C43 H43 1.0000
C43 C44 1.533(13)
C43 C68 1.525(13)
C44 H44 1.0000
C44 C45 1.530(13)
C45 H45 1.0000
C45 C46 1.555(14)
C45 C67 1.522(15)
C46 H46 1.0000
C46 C47 1.492(13)
C47 H47 1.0000
C47 C48 1.533(14)
C47 C66 1.483(15)
C48 H48 1.0000
C48 C49 1.457(14)
C48 C66 1.513(15)
C49 C50 1.500(14)
C50 H50A 0.9900
C50 H50B 0.9900
C50 C51 1.511(13)
C51 C54 1.534(14)
C51 C65 1.531(13)
C52 C53 1.373(13)
C52 C62 1.400(13)
C53 C55 1.403(14)
C55 H55 0.9500
C55 C56 1.385(14)
C56 C57 1.402(14)
C57 C58 1.387(14)
C57 C62 1.466(12)
C58 C59 1.398(14)
C58 C64 1.443(13)
C59 C60 1.392(14)
C60 C61 1.359(14)
C60 C63 1.516(14)
C61 C62 1.451(13)
C63 H63A 0.9800
C63 H63B 0.9800
C63 H63C 0.9800
C65 H65A 0.9800
C65 H65B 0.9800
C65 H65C 0.9800
C66 H66A 0.9900
C66 H66B 0.9900
C67 H67A 0.9800
C67 H67B 0.9800
C67 H67C 0.9800
C68 H68A 0.9800
C68 H68B 0.9800
C68 H68C 0.9800
C69 H69A 0.9800
C69 H69B 0.9800
C69 H69C 0.9800
C70 H70A 0.9800
C70 H70B 0.9800
C70 H70C 0.9800
O27 H27A 0.8700
O27 H27B 0.8701
O26 H26A 0.8494
O26 H26B 0.8491
O25 H25A 0.8499
O25 H25B 0.8497
O28 H28D 0.8501
O28 H28E 0.8506

loop_
_geom_hbond_atom_site_label_D
_geom_hbond_atom_site_label_H
_geom_hbond_atom_site_label_A
_geom_hbond_distance_DH
_geom_hbond_distance_HA
_geom_hbond_distance_DA
_geom_hbond_angle_DHA
_geom_hbond_site_symmetry_A
O4 H4 O3 0.82 1.99 2.699(10) 144.5 .
O5 H5 O6 0.82 2.22 2.760(10) 123.1 .
O6 H6 O5 0.82 2.04 2.760(10) 146.7 .
O10 H10 O12 0.82 1.86 2.645(10) 158.8 .
O11 H11 O8 0.82 1.87 2.584(9) 144.4 .
N1 H1 O26 0.86 1.96 2.811(12) 169.6 .
O16 H16 O15 0.82 2.00 2.649(10) 135.6 .
O18 H18 O17 0.82 2.07 2.758(10) 141.3 .
O22 H22 O24 0.82 1.92 2.620(10) 143.5 .
O23 H23 O20 0.82 1.87 2.571(9) 142.9 .
N2 H2A O25 0.86 2.03 2.851(12) 160.2 .
O26 H26A O21 0.85 2.32 2.881(11) 124.3 1_655
O25 H25B O9 0.85 1.97 2.803(11) 167.8 .
O28 H28E O27 0.85 2.06 2.73(2) 134.9 .

loop_
_geom_torsion_atom_site_label_1
_geom_torsion_atom_site_label_2
_geom_torsion_atom_site_label_3
_geom_torsion_atom_site_label_4
_geom_torsion
O1 C1 C29 O12 -172.5(8)
O1 C1 C29 C23 10.1(10)
O1 C24 C25 C26 177.5(9)
O1 C24 C25 C28 -1.1(15)
O2 C1 C29 O12 72.3(11)
O2 C1 C29 C23 -105.2(9)
O2 C2 C3 C4 171.3(9)
O3 C4 C6 C7 -56.9(11)
O3 C4 C6 C34 174.5(8)
O4 C7 C8 C9 -56.2(10)
O4 C7 C8 C33 68.3(11)
O5 C9 C10 C11 -67.9(11)
O5 C9 C10 C32 60.5(10)
O6 C11 C12 C13 -81.2(11)
O6 C11 C12 C31 -153.2(9)
O7 C14 C15 C16 20.1(14)
O8 C16 C19 O9 -157.1(9)
O8 C16 C19 N1 28.4(12)
O8 C17 C18 N1 -3.1(14)
O8 C17 C18 C20 175.5(8)
O8 C17 C27 C22 -176.1(8)
O8 C17 C27 C26 0.9(14)
O10 C21 C22 C23 0.7(16)
O10 C21 C22 C27 176.7(9)
O11 C26 C27 C17 6.5(14)
O11 C26 C27 C22 -176.5(8)
N1 C18 C20 C21 178.1(10)
C1 O1 C24 C23 5.5(11)
C1 O1 C24 C25 -173.7(9)
C1 O2 C2 C3 106.6(11)
C2 O2 C1 O1 -83.7(9)
C2 O2 C1 C29 28.0(11)
C2 O2 C1 C35 158.3(8)
C2 C3 C4 O3 -127.2(10)
C2 C3 C4 C6 109.4(11)
C3 C4 C6 C7 65.7(11)
C3 C4 C6 C34 -62.9(11)
C4 C6 C7 O4 63.5(11)
C4 C6 C7 C8 -174.4(8)
C5 O3 C4 C3 65.9(10)
C5 O3 C4 C6 -167.0(8)
C6 C7 C8 C9 178.1(8)
C6 C7 C8 C33 -57.4(12)
C7 C8 C9 O5 -56.8(10)
C7 C8 C9 C10 -179.2(8)
C8 C9 C10 C11 54.1(12)
C8 C9 C10 C32 -177.4(8)
C9 C10 C11 O6 61.8(11)
C9 C10 C11 C12 180.0(8)
C10 C11 C12 C13 155.7(10)
C10 C11 C12 C31 83.7(12)
C11 C12 C13 C14 -0.1(15)
C11 C12 C13 C31 -110.4(11)
C11 C12 C31 C13 111.3(10)
C12 C13 C14 O7 -65.8(15)
C12 C13 C14 C15 113.6(11)
C13 C14 C15 C16 -159.3(9)
C14 C13 C31 C12 -105.0(11)
C14 C15 C16 O8 57.6(10)
C14 C15 C16 C19 -61.1(11)
C14 C15 C16 C30 176.0(9)
C15 C16 C19 O9 -42.9(13)
C15 C16 C19 N1 142.6(9)
C16 O8 C17 C18 34.4(11)
C16 O8 C17 C27 -150.2(8)
C17 O8 C16 C15 -163.3(7)
C17 O8 C16 C19 -45.6(10)
C17 O8 C16 C30 76.9(10)
C17 C18 C20 C21 -0.4(15)
C18 N1 C19 O9 -173.8(10)
C18 N1 C19 C16 0.7(14)
C18 C17 C27 C22 -1.0(14)
C18 C17 C27 C26 176.1(9)
C18 C20 C21 O10 -177.5(9)
C18 C20 C21 C22 1.3(16)
C19 N1 C18 C17 -14.9(15)
C19 N1 C18 C20 166.6(9)
C20 C21 C22 C23 -177.9(10)
C20 C21 C22 C27 -1.9(15)
C21 C22 C23 C24 174.2(9)
C21 C22 C23 C29 -3.0(18)
C21 C22 C27 C17 1.7(13)
C21 C22 C27 C26 -175.5(9)
C22 C23 C24 O1 -176.8(9)
C22 C23 C24 C25 2.4(15)
C22 C23 C29 O12 -6.8(19)
C22 C23 C29 C1 170.3(11)
C23 C22 C27 C17 178.1(9)
C23 C22 C27 C26 0.9(13)
C23 C24 C25 C26 -1.6(15)
C23 C24 C25 C28 179.8(10)
C24 O1 C1 O2 109.3(8)
C24 O1 C1 C29 -9.1(10)
C24 O1 C1 C35 -132.0(8)
C24 C23 C29 O12 175.7(10)
C24 C23 C29 C1 -7.2(10)
C24 C25 C26 O11 176.9(8)
C24 C25 C26 C27 0.5(15)
C25 C26 C27 C17 -177.2(10)
C25 C26 C27 C22 -0.2(14)
C27 C17 C18 N1 -178.2(9)
C27 C17 C18 C20 0.3(14)
C27 C22 C23 C24 -1.9(14)
C27 C22 C23 C29 -179.1(10)
C28 C25 C26 O11 -4.5(14)
C28 C25 C26 C27 179.1(9)
C29 C23 C24 O1 1.2(12)
C29 C23 C24 C25 -179.7(9)
C30 C16 C19 O9 80.8(12)
C30 C16 C19 N1 -93.7(10)
C31 C12 C13 C14 110.2(12)
C31 C13 C14 O7 1.9(16)
C31 C13 C14 C15 -178.7(9)
C32 C10 C11 O6 -63.8(11)
C32 C10 C11 C12 54.4(12)
C33 C8 C9 O5 178.4(8)
C33 C8 C9 C10 55.9(12)
C34 C6 C7 O4 -169.7(9)
C34 C6 C7 C8 -47.6(12)
C35 C1 C29 O12 -54.7(13)
C35 C1 C29 C23 127.9(9)
O13 C36 C64 O24 -176.1(8)
O13 C36 C64 C58 4.2(10)
O13 C59 C60 C61 179.6(9)
O13 C59 C60 C63 -0.4(15)
O14 C36 C64 O24 68.6(11)
O14 C36 C64 C58 -111.1(9)
O14 C37 C38 C39 171.8(9)
O15 C39 C41 C42 -61.7(11)
O15 C39 C41 C69 171.9(8)
O16 C42 C43 C44 -52.8(11)
O16 C42 C43 C68 70.4(11)
O17 C44 C45 C46 -66.4(10)
O17 C44 C45 C67 60.7(11)
O18 C46 C47 C48 -76.9(11)
O18 C46 C47 C66 -148.3(9)
O19 C49 C50 C51 13.9(13)
O20 C51 C54 O21 -158.0(9)
O20 C51 C54 N2 25.9(12)
O20 C52 C53 N2 -1.4(15)
O20 C52 C53 C55 175.9(9)
O20 C52 C62 C57 -176.0(9)
O20 C52 C62 C61 2.1(15)
O22 C56 C57 C58 0.3(16)
O22 C56 C57 C62 177.3(9)
O23 C61 C62 C52 3.9(15)
O23 C61 C62 C57 -178.0(9)
N2 C53 C55 C56 174.5(9)
C36 O13 C59 C58 0.7(12)
C36 O13 C59 C60 178.6(9)
C36 O14 C37 C38 101.5(12)
C37 O14 C36 O13 -79.3(10)
C37 O14 C36 C64 33.5(11)
C37 O14 C36 C70 161.6(9)
C37 C38 C39 O15 -130.3(10)
C37 C38 C39 C41 107.7(11)
C38 C39 C41 C42 60.9(12)
C38 C39 C41 C69 -65.5(11)
C39 C41 C42 O16 60.2(12)
C39 C41 C42 C43 -176.4(8)
C40 O15 C39 C38 65.8(10)
C40 O15 C39 C41 -166.9(8)
C41 C42 C43 C44 -178.1(8)
C41 C42 C43 C68 -54.9(12)
C42 C43 C44 O17 -58.7(10)
C42 C43 C44 C45 178.7(8)
C43 C44 C45 C46 56.7(11)
C43 C44 C45 C67 -176.2(9)
C44 C45 C46 O18 64.7(10)
C44 C45 C46 C47 -175.4(8)
C45 C46 C47 C48 159.5(9)
C45 C46 C47 C66 88.1(12)
C46 C47 C48 C49 -0.5(14)
C46 C47 C48 C66 -112.1(10)
C46 C47 C66 C48 108.3(11)
C47 C48 C49 O19 -66.7(14)
C47 C48 C49 C50 112.8(11)
C48 C49 C50 C51 -165.6(9)
C49 C48 C66 C47 -104.8(11)
C49 C50 C51 O20 61.9(10)
C49 C50 C51 C54 -57.6(11)
C49 C50 C51 C65 -179.4(9)
C50 C51 C54 O21 -43.4(13)
C50 C51 C54 N2 140.5(9)
C51 O20 C52 C53 26.6(13)
C51 O20 C52 C62 -158.7(9)
C52 O20 C51 C50 -156.5(8)
C52 O20 C51 C54 -37.6(11)
C52 O20 C51 C65 81.8(10)
C52 C53 C55 C56 -2.7(15)
C53 N2 C54 O21 -179.2(10)
C53 N2 C54 C51 -3.2(15)
C53 C52 C62 C57 -1.5(15)
C53 C52 C62 C61 176.6(10)
C53 C55 C56 O22 -177.2(9)
C53 C55 C56 C57 4.3(16)
C54 N2 C53 C52 -10.5(16)
C54 N2 C53 C55 172.3(10)
C55 C56 C57 C58 178.8(10)
C55 C56 C57 C62 -4.2(15)
C56 C57 C58 C59 170.8(10)
C56 C57 C58 C64 -5.5(19)
C56 C57 C62 C52 2.7(14)
C56 C57 C62 C61 -175.5(9)
C57 C58 C59 O13 -175.2(9)
C57 C58 C59 C60 6.9(15)
C57 C58 C64 O24 -6.7(19)
C57 C58 C64 C36 172.9(11)
C58 C57 C62 C52 179.9(9)
C58 C57 C62 C61 1.7(14)
C58 C59 C60 C61 -2.6(15)
C58 C59 C60 C63 177.4(9)
C59 O13 C36 O14 114.8(9)
C59 O13 C36 C64 -2.9(10)
C59 O13 C36 C70 -127.2(9)
C59 C58 C64 O24 176.5(10)
C59 C58 C64 C36 -3.8(10)
C59 C60 C61 O23 178.4(9)
C59 C60 C61 C62 -2.1(15)
C60 C61 C62 C52 -175.6(10)
C60 C61 C62 C57 2.5(15)
C62 C52 C53 N2 -175.8(10)
C62 C52 C53 C55 1.5(16)
C62 C57 C58 C59 -6.1(15)
C62 C57 C58 C64 177.6(10)
C63 C60 C61 O23 -1.6(15)
C63 C60 C61 C62 177.9(10)
C64 C58 C59 O13 2.1(12)
C64 C58 C59 C60 -175.8(9)
C65 C51 C54 O21 81.7(12)
C65 C51 C54 N2 -94.4(11)
C66 C47 C48 C49 111.6(11)
C66 C48 C49 O19 1.0(16)
C66 C48 C49 C50 -179.4(9)
C67 C45 C46 O18 -61.0(11)
C67 C45 C46 C47 58.9(11)
C68 C43 C44 O17 178.8(8)
C68 C43 C44 C45 56.1(12)
C69 C41 C42 O16 -175.7(9)
C69 C41 C42 C43 -52.3(13)
C70 C36 C64 O24 -55.5(13)
C70 C36 C64 C58 124.9(9)

loop_
_smtbx_masks_void_nr
_smtbx_masks_void_average_x
_smtbx_masks_void_average_y
_smtbx_masks_void_average_z
_smtbx_masks_void_volume
_smtbx_masks_void_count_electrons
1 -0.023 0.230 0.390 14.9 0.0
2 0.178 0.265 0.223 47.8 1.6
3 0.023 0.730 0.610 14.9 0.0
4 -0.178 0.765 0.777 47.8 1.6
5 0.447 0.736 0.201 137.9 15.0
6 0.553 0.236 0.799 137.9 15.0
